data_7212850
loop_
_publ_author_name
'Lee, So Young'
'Lee, Shim Sung'

_publ_section_title
;
 Anion-directed supramolecular silver(i) complexes of an O2S2-macrocycle:
 cyclic oligomer and 2-D coordination polymers
;
_journal_issue 11
_journal_name_full CrystEngComm
_journal_page_first 3471
_journal_paper_doi 10.1039/c0ce00182a
_journal_volume 12
_journal_year 2010
_chemical_formula_sum 'C44 H48 Ag2 F6 O8 S4'
_chemical_formula_weight 1162.80
_chemical_name_systematic
;
?
;
_space_group_IT_number 14
_symmetry_cell_setting monoclinic
_symmetry_space_group_name_Hall '-P 2yn'
_symmetry_space_group_name_H-M 'P 1 21/n 1'
_atom_sites_solution_hydrogens geom
_atom_sites_solution_primary direct
_atom_sites_solution_secondary difmap
_audit_creation_method SHELXTL
_cell_angle_alpha 90.00
_cell_angle_beta 96.16(3)
_cell_angle_gamma 90.00
_cell_formula_units_Z 4
_cell_length_a 14.918(3)
_cell_length_b 15.796(3)
_cell_length_c 18.970(4)
_cell_measurement_temperature 100(2)
_cell_volume 4444.4(16)
_computing_cell_refinement HKL2000
_computing_data_collection 'PAL ADSC Quantum-210'
_computing_data_reduction HKL2000
_computing_molecular_graphics 'Bruker SHELXTL'
_computing_publication_material 'Bruker SHELXTL'
_computing_structure_refinement 'Bruker SHELXTL'
_computing_structure_solution 'Bruker SHELXTL'
_diffrn_ambient_temperature 100(2)
_diffrn_measured_fraction_theta_full 0.990
_diffrn_measured_fraction_theta_max 0.990
_diffrn_measurement_device_type 'CCD area detector'
_diffrn_measurement_method 'phi scans'
_diffrn_radiation_monochromator 'Pt coated Si double crystal'
_diffrn_radiation_source 'Fixed gap multipole wiggler beamline'
_diffrn_radiation_type synchrotron
_diffrn_radiation_wavelength 0.7700
_diffrn_reflns_av_R_equivalents 0.0724
_diffrn_reflns_av_sigmaI/netI 0.0650
_diffrn_reflns_limit_h_max 0
_diffrn_reflns_limit_h_min -17
_diffrn_reflns_limit_k_max 18
_diffrn_reflns_limit_k_min -18
_diffrn_reflns_limit_l_max 21
_diffrn_reflns_limit_l_min -21
_diffrn_reflns_number 12359
_diffrn_reflns_theta_full 26.30
_diffrn_reflns_theta_max 26.30
_diffrn_reflns_theta_min 1.79
_exptl_absorpt_coefficient_mu 1.148
_exptl_absorpt_correction_T_max 0.9138
_exptl_absorpt_correction_T_min 0.8029
_exptl_absorpt_correction_type none
_exptl_crystal_colour colorless
_exptl_crystal_density_diffrn 1.738
_exptl_crystal_density_method 'not measured'
_exptl_crystal_description plate
_exptl_crystal_F_000 2352
_exptl_crystal_size_max 0.20
_exptl_crystal_size_mid 0.10
_exptl_crystal_size_min 0.08
_refine_diff_density_max 1.930
_refine_diff_density_min -1.918
_refine_diff_density_rms 0.151
_refine_ls_extinction_method none
_refine_ls_goodness_of_fit_ref 1.097
_refine_ls_hydrogen_treatment constr
_refine_ls_matrix_type full
_refine_ls_number_parameters 587
_refine_ls_number_reflns 7018
_refine_ls_number_restraints 18
_refine_ls_restrained_S_all 1.118
_refine_ls_R_factor_all 0.0671
_refine_ls_R_factor_gt 0.0592
_refine_ls_shift/su_max 0.001
_refine_ls_shift/su_mean 0.000
_refine_ls_structure_factor_coef Fsqd
_refine_ls_weighting_details 'calc w=1/[\s^2^(Fo^2^)+(0.1104P)^2^+9.2626P] where P=(Fo^2^+2Fc^2^)/3'
_refine_ls_weighting_scheme calc
_refine_ls_wR_factor_gt 0.1732
_refine_ls_wR_factor_ref 0.1819
_reflns_number_gt 6004
_reflns_number_total 7018
_reflns_threshold_expression >2sigma(I)
_cod_data_source_file c0ce00182a.txt
_cod_data_source_block compound4
_cod_depositor_comments
;
The following automatic conversions were performed:

'_symmetry_cell_setting' value 'Monoclinic' changed to 'monoclinic'
according to /home/saulius/struct/CIF-dictionaries/cif_core.dic
dictionary named 'cif_core.dic' version 2.4.2 from 2011-04-26.

Automatic conversion script
Id: cif_fix_values 1891 2012-01-12 08:04:46Z andrius 
;
_cod_original_cell_volume 4444.4(15)
_cod_original_sg_symbol_H-M P2(1)/n
_cod_database_code 7212850

loop_
_symmetry_equiv_pos_as_xyz
'x, y, z'
'-x+1/2, y+1/2, -z+1/2'
'-x, -y, -z'
'x-1/2, -y-1/2, z-1/2'

loop_
_atom_site_label
_atom_site_type_symbol
_atom_site_fract_x
_atom_site_fract_y
_atom_site_fract_z
_atom_site_U_iso_or_equiv
_atom_site_adp_type
_atom_site_occupancy
_atom_site_symmetry_multiplicity
_atom_site_calc_flag
_atom_site_refinement_flags
_atom_site_disorder_assembly
_atom_site_disorder_group
Ag1 Ag 0.52233(3) 0.42319(3) 0.24518(3) 0.03453(19) Uani 1 1 d . . .
Ag2 Ag 0.50993(3) 0.18914(3) 0.29629(3) 0.03326(18) Uani 1 1 d . . .
F1 F 0.3425(2) 0.2041(2) 0.0722(2) 0.0428(9) Uani 1 1 d . . .
F2 F 0.4280(2) 0.1374(2) 0.1520(2) 0.0382(8) Uani 1 1 d . . .
F3 F 0.4783(3) 0.1715(2) 0.0541(2) 0.0434(9) Uani 1 1 d . . .
F4 F 0.5525(5) 0.4365(4) 0.4780(4) 0.110(2) Uani 1 1 d U . .
F5 F 0.6493(5) 0.3558(4) 0.5153(4) 0.122(3) Uani 1 1 d . . .
F6 F 0.6898(7) 0.4127(7) 0.4385(5) 0.076(4) Uani 0.599(17) 1 d PU A 1
F6' F 0.6325(11) 0.4562(9) 0.4179(7) 0.069(5) Uani 0.401(17) 1 d PU A 2
S1 S 0.13624(9) 0.61900(9) 0.18735(8) 0.0308(4) Uani 1 1 d . . .
S2 S 0.41041(9) 0.48851(9) 0.31932(9) 0.0317(4) Uani 1 1 d . . .
S3 S 0.83767(10) -0.01274(10) 0.28836(9) 0.0329(4) Uani 1 1 d . . .
S4 S 0.65249(10) 0.13256(10) 0.25096(9) 0.0342(4) Uani 1 1 d . . .
O1 O 0.1993(3) 0.3696(3) 0.2375(2) 0.0344(10) Uani 1 1 d . . .
O2 O 0.2228(3) 0.4849(2) 0.0932(2) 0.0323(9) Uani 1 1 d . . .
O3 O 0.8300(3) 0.2352(3) 0.2822(2) 0.0339(10) Uani 1 1 d . . .
O4 O 0.7865(3) 0.1093(3) 0.4145(2) 0.0333(9) Uani 1 1 d . . .
O5 O 0.4810(3) 0.3373(3) 0.0898(3) 0.0426(11) Uani 1 1 d . . .
O6 O 0.4557(3) 0.2953(3) 0.1995(2) 0.0366(10) Uani 1 1 d . . .
O7 O 0.5192(3) 0.2673(3) 0.4362(3) 0.0549(14) Uani 1 1 d . A .
O8 O 0.5839(3) 0.3190(3) 0.3441(3) 0.0425(11) Uani 1 1 d . A .
C1 C 0.1293(4) 0.3721(4) 0.1793(3) 0.0328(14) Uani 1 1 d . . .
H1A H 0.1044 0.4288 0.1737 0.039 Uiso 1 1 calc R . .
H1B H 0.0812 0.3333 0.1876 0.039 Uiso 1 1 calc R . .
C2 C 0.1719(4) 0.3465(4) 0.1140(4) 0.0364(14) Uani 1 1 d . . .
H2A H 0.1269 0.3507 0.0732 0.044 Uiso 1 1 calc R . .
H2B H 0.1902 0.2877 0.1187 0.044 Uiso 1 1 calc R . .
C3 C 0.2534(4) 0.3995(4) 0.1000(3) 0.0335(14) Uani 1 1 d . . .
H3A H 0.3007 0.3942 0.1390 0.040 Uiso 1 1 calc R . .
H3B H 0.2768 0.3810 0.0568 0.040 Uiso 1 1 calc R . .
C4 C 0.2855(4) 0.5454(4) 0.0810(3) 0.0309(13) Uani 1 1 d . . .
C5 C 0.3733(4) 0.5277(4) 0.0672(3) 0.0338(14) Uani 1 1 d . . .
H5A H 0.3939 0.4721 0.0676 0.041 Uiso 1 1 calc R . .
C6 C 0.4301(4) 0.5936(4) 0.0528(3) 0.0347(14) Uani 1 1 d . . .
H6A H 0.4886 0.5818 0.0430 0.042 Uiso 1 1 calc R . .
C7 C 0.4009(4) 0.6764(4) 0.0527(4) 0.0388(15) Uani 1 1 d . . .
H7A H 0.4387 0.7202 0.0418 0.047 Uiso 1 1 calc R . .
C8 C 0.3144(4) 0.6936(4) 0.0691(3) 0.0354(14) Uani 1 1 d . . .
H8A H 0.2956 0.7496 0.0713 0.042 Uiso 1 1 calc R . .
C9 C 0.2548(4) 0.6288(4) 0.0825(3) 0.0309(13) Uani 1 1 d . . .
C10 C 0.1612(4) 0.6492(4) 0.0982(3) 0.0310(13) Uani 1 1 d . . .
H10A H 0.1189 0.6207 0.0637 0.037 Uiso 1 1 calc R . .
H10B H 0.1516 0.7096 0.0923 0.037 Uiso 1 1 calc R . .
C11 C 0.2245(4) 0.6736(4) 0.2442(3) 0.0327(14) Uani 1 1 d . . .
H11A H 0.2649 0.7014 0.2148 0.039 Uiso 1 1 calc R . .
H11B H 0.1971 0.7170 0.2712 0.039 Uiso 1 1 calc R . .
C12 C 0.2784(4) 0.6140(4) 0.2952(3) 0.0333(14) Uani 1 1 d . . .
H12A H 0.2374 0.5839 0.3227 0.040 Uiso 1 1 calc R . .
H12B H 0.3190 0.6470 0.3278 0.040 Uiso 1 1 calc R . .
C13 C 0.3333(4) 0.5496(4) 0.2577(3) 0.0325(13) Uani 1 1 d . . .
H13A H 0.3678 0.5792 0.2248 0.039 Uiso 1 1 calc R . .
H13B H 0.2924 0.5111 0.2305 0.039 Uiso 1 1 calc R . .
C14 C 0.3460(4) 0.3919(4) 0.3351(4) 0.0346(14) Uani 1 1 d . . .
H14A H 0.3421 0.3573 0.2926 0.042 Uiso 1 1 calc R . .
H14B H 0.3792 0.3599 0.3730 0.042 Uiso 1 1 calc R . .
C15 C 0.2524(4) 0.4075(4) 0.3543(3) 0.0326(14) Uani 1 1 d . . .
C16 C 0.2375(4) 0.4320(4) 0.4216(4) 0.0373(15) Uani 1 1 d . . .
H16A H 0.2867 0.4405 0.4554 0.045 Uiso 1 1 calc R . .
C17 C 0.1505(4) 0.4445(4) 0.4407(4) 0.0405(15) Uani 1 1 d . . .
H17A H 0.1413 0.4619 0.4862 0.049 Uiso 1 1 calc R . .
C18 C 0.0776(4) 0.4298(4) 0.3892(4) 0.0408(16) Uani 1 1 d . . .
H18A H 0.0191 0.4368 0.4009 0.049 Uiso 1 1 calc R . .
C19 C 0.0911(4) 0.4052(4) 0.3214(4) 0.0361(14) Uani 1 1 d . . .
H19A H 0.0420 0.3960 0.2877 0.043 Uiso 1 1 calc R . .
C20 C 0.1785(4) 0.3942(4) 0.3034(3) 0.0335(14) Uani 1 1 d . . .
C21 C 0.8981(4) 0.2210(4) 0.3414(3) 0.0346(14) Uani 1 1 d . . .
H21A H 0.9504 0.2563 0.3370 0.042 Uiso 1 1 calc R . .
H21B H 0.9171 0.1622 0.3427 0.042 Uiso 1 1 calc R . .
C22 C 0.8559(4) 0.2433(4) 0.4079(3) 0.0358(14) Uani 1 1 d . . .
H22A H 0.8985 0.2299 0.4487 0.043 Uiso 1 1 calc R . .
H22B H 0.8456 0.3039 0.4083 0.043 Uiso 1 1 calc R . .
C23 C 0.7693(4) 0.1995(4) 0.4161(3) 0.0330(14) Uani 1 1 d . . .
H23A H 0.7476 0.2152 0.4607 0.040 Uiso 1 1 calc R . .
H23B H 0.7240 0.2151 0.3778 0.040 Uiso 1 1 calc R . .
C24 C 0.7156(4) 0.0551(4) 0.4145(3) 0.0319(13) Uani 1 1 d . . .
C25 C 0.6290(4) 0.0784(4) 0.4283(3) 0.0362(15) Uani 1 1 d . . .
H25A H 0.6155 0.1348 0.4366 0.043 Uiso 1 1 calc R . .
C26 C 0.5631(4) 0.0163(5) 0.4295(3) 0.0405(16) Uani 1 1 d . . .
H26A H 0.5049 0.0317 0.4378 0.049 Uiso 1 1 calc R . .
C27 C 0.5827(5) -0.0676(5) 0.4186(4) 0.0417(16) Uani 1 1 d . . .
H27A H 0.5391 -0.1090 0.4218 0.050 Uiso 1 1 calc R . .
C28 C 0.6684(4) -0.0896(4) 0.4027(4) 0.0374(15) Uani 1 1 d . . .
H28A H 0.6811 -0.1460 0.3939 0.045 Uiso 1 1 calc R . .
C29 C 0.7354(4) -0.0293(4) 0.3996(3) 0.0328(13) Uani 1 1 d . . .
C30 C 0.8254(4) -0.0527(4) 0.3784(4) 0.0363(14) Uani 1 1 d . . .
H30A H 0.8320 -0.1138 0.3792 0.044 Uiso 1 1 calc R . .
H30B H 0.8724 -0.0289 0.4118 0.044 Uiso 1 1 calc R . .
C31 C 0.7501(5) -0.0699(4) 0.2339(4) 0.0420(16) Uani 1 1 d . . .
H31A H 0.7774 -0.1160 0.2100 0.050 Uiso 1 1 calc R . .
H31B H 0.7086 -0.0944 0.2643 0.050 Uiso 1 1 calc R . .
C32 C 0.6969(6) -0.0136(6) 0.1781(6) 0.079(3) Uani 1 1 d . . .
H32A H 0.7406 0.0210 0.1569 0.095 Uiso 1 1 calc R . .
H32B H 0.6698 -0.0508 0.1411 0.095 Uiso 1 1 calc R . .
C33 C 0.6283(5) 0.0414(5) 0.1959(5) 0.064(2) Uani 1 1 d . . .
H33A H 0.5856 0.0071 0.2186 0.077 Uiso 1 1 calc R . .
H33B H 0.5968 0.0615 0.1516 0.077 Uiso 1 1 calc R . .
C34 C 0.6816(4) 0.2128(5) 0.1872(4) 0.0387(15) Uani 1 1 d . . .
H34A H 0.6384 0.2100 0.1452 0.046 Uiso 1 1 calc R . .
H34B H 0.6770 0.2685 0.2080 0.046 Uiso 1 1 calc R . .
C35 C 0.7753(4) 0.2015(4) 0.1657(4) 0.0358(14) Uani 1 1 d . . .
C36 C 0.7893(4) 0.1827(4) 0.0964(4) 0.0400(16) Uani 1 1 d . . .
H36A H 0.7399 0.1764 0.0625 0.048 Uiso 1 1 calc R . .
C37 C 0.8763(5) 0.1732(4) 0.0767(4) 0.0421(16) Uani 1 1 d . . .
H37A H 0.8852 0.1619 0.0298 0.051 Uiso 1 1 calc R . .
C38 C 0.9499(4) 0.1810(4) 0.1286(4) 0.0410(16) Uani 1 1 d . . .
H38A H 1.0081 0.1729 0.1165 0.049 Uiso 1 1 calc R . .
C39 C 0.9367(4) 0.2006(4) 0.1973(4) 0.0362(15) Uani 1 1 d . . .
H39A H 0.9861 0.2062 0.2313 0.043 Uiso 1 1 calc R . .
C40 C 0.8496(4) 0.2123(4) 0.2163(3) 0.0344(14) Uani 1 1 d . . .
C41 C 0.4270(4) 0.1996(4) 0.1031(3) 0.0338(14) Uani 1 1 d . . .
C42 C 0.4587(4) 0.2862(4) 0.1336(4) 0.0324(14) Uani 1 1 d . . .
C43 C 0.6120(4) 0.3868(4) 0.4553(4) 0.0399(15) Uani 1 1 d . A .
C44 C 0.5674(4) 0.3167(4) 0.4071(4) 0.0404(16) Uani 1 1 d . . .

loop_
_atom_site_aniso_label
_atom_site_aniso_U_11
_atom_site_aniso_U_22
_atom_site_aniso_U_33
_atom_site_aniso_U_23
_atom_site_aniso_U_13
_atom_site_aniso_U_12
Ag1 0.0232(3) 0.0286(3) 0.0533(3) 0.0019(2) 0.0109(2) 0.00088(18)
Ag2 0.0213(3) 0.0319(3) 0.0475(3) 0.0018(2) 0.0077(2) -0.00206(18)
F1 0.0255(19) 0.041(2) 0.060(2) -0.0002(19) -0.0030(16) 0.0017(16)
F2 0.039(2) 0.0271(19) 0.048(2) 0.0047(16) 0.0058(16) -0.0045(16)
F3 0.039(2) 0.041(2) 0.052(2) -0.0038(18) 0.0137(17) 0.0033(17)
F4 0.105(4) 0.093(4) 0.129(4) -0.044(3) -0.002(3) 0.023(3)
F5 0.151(6) 0.089(4) 0.108(5) -0.017(4) -0.066(5) 0.011(4)
F6 0.066(5) 0.088(5) 0.078(5) -0.027(4) 0.022(4) -0.041(4)
F6' 0.083(7) 0.054(6) 0.070(6) -0.002(4) 0.012(4) -0.031(4)
S1 0.0217(7) 0.0260(8) 0.0453(9) -0.0004(6) 0.0069(6) 0.0000(6)
S2 0.0206(7) 0.0268(8) 0.0481(9) 0.0000(6) 0.0057(6) 0.0005(6)
S3 0.0227(8) 0.0281(8) 0.0489(9) -0.0017(7) 0.0082(6) 0.0003(6)
S4 0.0222(7) 0.0285(8) 0.0526(9) -0.0018(7) 0.0062(6) -0.0005(6)
O1 0.026(2) 0.032(2) 0.045(2) -0.0005(19) 0.0047(18) 0.0043(18)
O2 0.026(2) 0.023(2) 0.050(2) 0.0004(18) 0.0100(18) 0.0020(17)
O3 0.025(2) 0.035(2) 0.042(2) 0.0003(19) 0.0062(18) 0.0043(18)
O4 0.028(2) 0.023(2) 0.050(2) -0.0043(19) 0.0098(18) 0.0020(18)
O5 0.039(3) 0.034(3) 0.058(3) 0.006(2) 0.017(2) -0.001(2)
O6 0.036(2) 0.027(2) 0.046(3) 0.0026(19) 0.0036(19) -0.0027(19)
O7 0.035(3) 0.039(3) 0.091(4) 0.008(3) 0.010(3) -0.010(2)
O8 0.044(3) 0.032(2) 0.051(3) 0.001(2) -0.001(2) 0.003(2)
C1 0.021(3) 0.027(3) 0.051(4) 0.004(3) 0.005(3) -0.005(2)
C2 0.037(3) 0.024(3) 0.048(4) -0.001(3) 0.006(3) 0.001(3)
C3 0.031(3) 0.026(3) 0.045(3) -0.001(3) 0.008(3) 0.004(3)
C4 0.020(3) 0.033(3) 0.040(3) 0.000(3) 0.004(2) -0.001(3)
C5 0.025(3) 0.032(3) 0.044(3) 0.000(3) 0.002(3) 0.003(3)
C6 0.020(3) 0.035(3) 0.050(4) 0.001(3) 0.008(3) 0.003(3)
C7 0.030(3) 0.034(4) 0.055(4) -0.001(3) 0.013(3) -0.005(3)
C8 0.029(3) 0.032(3) 0.046(4) 0.004(3) 0.007(3) 0.004(3)
C9 0.027(3) 0.023(3) 0.043(3) -0.001(3) 0.005(3) 0.003(2)
C10 0.021(3) 0.027(3) 0.046(3) 0.000(3) 0.008(2) 0.002(2)
C11 0.026(3) 0.024(3) 0.049(4) 0.000(3) 0.007(3) 0.006(2)
C12 0.025(3) 0.026(3) 0.049(4) -0.003(3) 0.008(3) 0.004(3)
C13 0.026(3) 0.027(3) 0.045(3) 0.002(3) 0.002(3) 0.003(3)
C14 0.024(3) 0.031(3) 0.051(4) 0.003(3) 0.010(3) 0.002(3)
C15 0.027(3) 0.025(3) 0.046(4) 0.005(3) 0.005(3) -0.001(3)
C16 0.032(4) 0.030(3) 0.049(4) 0.003(3) 0.003(3) -0.004(3)
C17 0.032(4) 0.042(4) 0.049(4) 0.004(3) 0.011(3) 0.004(3)
C18 0.024(3) 0.042(4) 0.058(4) 0.007(3) 0.012(3) 0.005(3)
C19 0.024(3) 0.035(3) 0.049(4) 0.004(3) 0.005(3) 0.004(3)
C20 0.030(3) 0.026(3) 0.046(4) 0.002(3) 0.009(3) -0.004(3)
C21 0.025(3) 0.027(3) 0.051(4) -0.001(3) 0.002(3) 0.000(3)
C22 0.035(3) 0.029(3) 0.043(4) 0.000(3) 0.006(3) -0.007(3)
C23 0.030(3) 0.026(3) 0.042(3) 0.001(3) 0.001(3) 0.002(3)
C24 0.028(3) 0.029(3) 0.039(3) 0.002(3) 0.006(2) -0.003(3)
C25 0.028(3) 0.042(4) 0.039(3) 0.006(3) 0.006(3) 0.013(3)
C26 0.025(3) 0.056(4) 0.042(4) 0.007(3) 0.008(3) 0.007(3)
C27 0.031(4) 0.046(4) 0.049(4) 0.000(3) 0.009(3) -0.008(3)
C28 0.030(3) 0.035(4) 0.047(4) -0.001(3) 0.005(3) -0.001(3)
C29 0.029(3) 0.028(3) 0.041(3) 0.001(3) 0.005(3) 0.001(3)
C30 0.028(3) 0.032(3) 0.050(4) 0.002(3) 0.010(3) 0.005(3)
C31 0.036(4) 0.036(4) 0.054(4) -0.006(3) 0.007(3) 0.000(3)
C32 0.062(6) 0.070(6) 0.101(8) -0.022(6) -0.012(5) 0.012(5)
C33 0.057(5) 0.035(4) 0.095(6) -0.017(4) -0.017(4) 0.010(4)
C34 0.024(3) 0.045(4) 0.048(4) 0.003(3) 0.006(3) 0.001(3)
C35 0.029(3) 0.031(3) 0.049(4) 0.000(3) 0.008(3) 0.005(3)
C36 0.032(4) 0.037(4) 0.050(4) 0.004(3) 0.003(3) -0.005(3)
C37 0.040(4) 0.037(4) 0.052(4) -0.005(3) 0.014(3) -0.010(3)
C38 0.024(3) 0.037(4) 0.065(5) 0.001(3) 0.018(3) 0.004(3)
C39 0.020(3) 0.034(4) 0.055(4) 0.001(3) 0.005(3) -0.002(3)
C40 0.031(3) 0.026(3) 0.047(4) 0.002(3) 0.007(3) -0.002(3)
C41 0.022(3) 0.033(3) 0.047(4) 0.003(3) 0.007(3) -0.001(3)
C42 0.014(3) 0.030(3) 0.053(4) 0.003(3) 0.004(3) 0.007(2)
C43 0.029(3) 0.039(4) 0.053(4) -0.007(3) 0.008(3) 0.005(3)
C44 0.024(3) 0.038(4) 0.058(5) 0.006(3) 0.002(3) 0.015(3)

loop_
_atom_type_symbol
_atom_type_description
_atom_type_scat_dispersion_real
_atom_type_scat_dispersion_imag
_atom_type_scat_source
C C 0.0033 0.0016 'International Tables Vol C Tables 4.2.6.8 and 6.1.1.4'
H H 0.0000 0.0000 'International Tables Vol C Tables 4.2.6.8 and 6.1.1.4'
O O 0.0106 0.0060 'International Tables Vol C Tables 4.2.6.8 and 6.1.1.4'
F F 0.0171 0.0103 'International Tables Vol C Tables 4.2.6.8 and 6.1.1.4'
S S 0.1246 0.1234 'International Tables Vol C Tables 4.2.6.8 and 6.1.1.4'
Ag Ag -0.8971 1.1015 'International Tables Vol C Tables 4.2.6.8 and 6.1.1.4'

loop_
_geom_angle_atom_site_label_1
_geom_angle_atom_site_label_2
_geom_angle_atom_site_label_3
_geom_angle
_geom_angle_site_symmetry_1
_geom_angle_site_symmetry_3
O6 Ag1 S3 126.05(12) . 2_655
O6 Ag1 S2 106.01(11) . .
S3 Ag1 S2 127.38(6) 2_655 .
O6 Ag1 O8 79.95(15) . .
S3 Ag1 O8 101.73(11) 2_655 .
S2 Ag1 O8 93.49(12) . .
O8 Ag2 S1 133.57(12) . 2_545
O8 Ag2 S4 93.39(12) . .
S1 Ag2 S4 131.34(5) 2_545 .
O8 Ag2 O6 79.17(14) . .
S1 Ag2 O6 99.64(11) 2_545 .
S4 Ag2 O6 101.53(11) . .
C43 F4 F6' 49.9(7) . .
C43 F6' F4 46.7(5) . .
C11 S1 C10 102.6(3) . .
C11 S1 Ag2 107.5(2) . 2
C10 S1 Ag2 105.43(19) . 2
C13 S2 C14 103.8(3) . .
C13 S2 Ag1 105.6(2) . .
C14 S2 Ag1 98.0(2) . .
C31 S3 C30 102.6(3) . .
C31 S3 Ag1 103.1(2) . 2_645
C30 S3 Ag1 105.6(2) . 2_645
C33 S4 C34 102.6(4) . .
C33 S4 Ag2 110.9(3) . .
C34 S4 Ag2 104.2(2) . .
C20 O1 C1 118.3(5) . .
C4 O2 C3 117.2(4) . .
C40 O3 C21 117.9(5) . .
C24 O4 C23 118.6(5) . .
C42 O6 Ag1 113.5(4) . .
C42 O6 Ag2 126.5(4) . .
Ag1 O6 Ag2 102.05(16) . .
C44 O8 Ag2 101.7(4) . .
C44 O8 Ag1 128.4(4) . .
Ag2 O8 Ag1 98.79(16) . .
O1 C1 C2 106.8(5) . .
C1 C2 C3 114.3(5) . .
O2 C3 C2 106.4(5) . .
O2 C4 C5 124.3(6) . .
O2 C4 C9 115.0(5) . .
C5 C4 C9 120.7(6) . .
C6 C5 C4 119.6(6) . .
C7 C6 C5 120.8(6) . .
C6 C7 C8 119.2(6) . .
C7 C8 C9 121.6(6) . .
C8 C9 C4 118.1(5) . .
C8 C9 C10 120.4(5) . .
C4 C9 C10 121.6(5) . .
C9 C10 S1 114.5(4) . .
C12 C11 S1 112.5(4) . .
C11 C12 C13 113.1(5) . .
C12 C13 S2 112.8(4) . .
C15 C14 S2 114.7(4) . .
C16 C15 C20 119.2(6) . .
C16 C15 C14 121.3(6) . .
C20 C15 C14 119.5(6) . .
C15 C16 C17 121.8(6) . .
C16 C17 C18 117.9(7) . .
C19 C18 C17 121.2(6) . .
C18 C19 C20 119.8(6) . .
O1 C20 C19 124.4(6) . .
O1 C20 C15 115.5(5) . .
C19 C20 C15 120.1(6) . .
O3 C21 C22 106.9(5) . .
C23 C22 C21 115.0(5) . .
O4 C23 C22 107.3(5) . .
O4 C24 C25 124.8(6) . .
O4 C24 C29 114.7(5) . .
C25 C24 C29 120.5(6) . .
C26 C25 C24 119.2(6) . .
C27 C26 C25 120.9(6) . .
C26 C27 C28 119.3(6) . .
C29 C28 C27 121.5(6) . .
C28 C29 C24 118.5(6) . .
C28 C29 C30 121.0(6) . .
C24 C29 C30 120.4(6) . .
C29 C30 S3 110.3(4) . .
C32 C31 S3 113.0(5) . .
C33 C32 C31 121.7(9) . .
C32 C33 S4 121.9(6) . .
C35 C34 S4 112.8(5) . .
C36 C35 C40 119.3(6) . .
C36 C35 C34 121.4(6) . .
C40 C35 C34 119.3(6) . .
C35 C36 C37 121.1(6) . .
C36 C37 C38 118.9(7) . .
C39 C38 C37 120.4(6) . .
C38 C39 C40 120.4(6) . .
O3 C40 C35 115.5(5) . .
O3 C40 C39 124.7(6) . .
C35 C40 C39 119.8(6) . .
F1 C41 F3 107.2(5) . .
F1 C41 F2 106.3(5) . .
F3 C41 F2 105.7(5) . .
F1 C41 C42 110.8(5) . .
F3 C41 C42 112.3(5) . .
F2 C41 C42 114.1(5) . .
O5 C42 O6 129.4(6) . .
O5 C42 C41 115.1(6) . .
O6 C42 C41 115.5(6) . .
F4 C43 F6 123.6(8) . .
F4 C43 F5 100.4(7) . .
F6 C43 F5 91.3(8) . .
F4 C43 F6' 83.4(9) . .
F6 C43 F6' 50.4(7) . .
F5 C43 F6' 131.1(9) . .
F4 C43 C44 111.4(6) . .
F6 C43 C44 114.8(6) . .
F5 C43 C44 111.3(6) . .
F6' C43 C44 112.2(8) . .
O7 C44 O8 129.3(7) . .
O7 C44 C43 115.2(7) . .
O8 C44 C43 115.5(6) . .

loop_
_geom_bond_atom_site_label_1
_geom_bond_atom_site_label_2
_geom_bond_distance
_geom_bond_site_symmetry_2
Ag1 O6 2.374(4) .
Ag1 S3 2.4650(16) 2_655
Ag1 S2 2.5169(17) .
Ag1 O8 2.589(5) .
Ag2 O8 2.456(5) .
Ag2 S1 2.4948(15) 2_545
Ag2 S4 2.5404(17) .
Ag2 O6 2.552(4) .
F1 C41 1.334(7) .
F2 C41 1.350(7) .
F3 C41 1.341(7) .
F4 C43 1.292(8) .
F4 F6' 1.765(15) .
F5 C43 1.308(9) .
F6 C43 1.303(10) .
F6' C43 1.358(14) .
S1 C11 1.827(6) .
S1 C10 1.834(6) .
S1 Ag2 2.4948(15) 2
S2 C13 1.825(6) .
S2 C14 1.844(6) .
S3 C31 1.817(7) .
S3 C30 1.848(7) .
S3 Ag1 2.4650(16) 2_645
S4 C33 1.793(8) .
S4 C34 1.837(7) .
O1 C20 1.376(8) .
O1 C1 1.436(7) .
O2 C4 1.373(7) .
O2 C3 1.426(7) .
O3 C40 1.362(8) .
O3 C21 1.449(7) .
O4 C24 1.361(7) .
O4 C23 1.448(7) .
O5 C42 1.229(8) .
O6 C42 1.265(8) .
O7 C44 1.230(8) .
O8 C44 1.248(8) .
C1 C2 1.508(9) .
C2 C3 1.522(9) .
C4 C5 1.392(8) .
C4 C9 1.397(8) .
C5 C6 1.387(9) .
C6 C7 1.379(9) .
C7 C8 1.386(9) .
C8 C9 1.396(9) .
C9 C10 1.493(8) .
C11 C12 1.517(8) .
C12 C13 1.528(8) .
C14 C15 1.501(8) .
C15 C16 1.375(10) .
C15 C20 1.400(9) .
C16 C17 1.399(9) .
C17 C18 1.401(10) .
C18 C19 1.379(10) .
C19 C20 1.393(9) .
C21 C22 1.512(9) .
C22 C23 1.489(8) .
C24 C25 1.395(9) .
C24 C29 1.401(9) .
C25 C26 1.391(9) .
C26 C27 1.378(10) .
C27 C28 1.388(10) .
C28 C29 1.386(9) .
C29 C30 1.490(9) .
C31 C32 1.537(12) .
C32 C33 1.410(12) .
C34 C35 1.509(9) .
C35 C36 1.384(10) .
C35 C40 1.397(9) .
C36 C37 1.398(10) .
C37 C38 1.399(10) .
C38 C39 1.374(10) .
C39 C40 1.398(9) .
C41 C42 1.540(9) .
C43 C44 1.540(10) .
